data_7033962
loop_
_publ_author_name
'Tumanov, Nikolay A.'
'Safin, Damir A.'
'Richter, Bo'
'\/Lodziana, Zbigniew'
'Jensen, Torben R.'
'Garcia, Yann'
'Filinchuk, Yaroslav'

_publ_section_title
;
 Challenges in the synthetic routes to Mn(BH4)2: insight into intermediate
 compounds.
;
_journal_issue 14
_journal_name_full 'Dalton transactions (Cambridge, England : 2003)'
_journal_page_first 6571
_journal_page_last 6580
_journal_paper_doi 10.1039/c4dt03807j
_journal_volume 44
_journal_year 2015
_chemical_formula_moiety 'C8 H40 B5 Mn2 Na O2'
_chemical_formula_sum 'C8 H40 B5 Mn2 Na O2'
_chemical_formula_weight 355.32
_chemical_name_common 'sodium dimanganese pentaborohydride bis(diethyl ether)'
_chemical_name_systematic
;
 ?
;
_space_group_crystal_system monoclinic
_space_group_IT_number 5
_space_group_name_Hall 'C 2y'
_space_group_name_H-M_alt 'C 1 2 1'
_symmetry_space_group_name_Hall 'C 2y'
_symmetry_space_group_name_H-M 'C 1 2 1'
_atom_sites_solution_hydrogens mixed
_atom_sites_solution_primary direct
_atom_sites_solution_secondary difmap
_audit_creation_method SHELXL-2014
_audit_update_record
;
2014-02-06 deposited with the CCDC.
2015-02-10 downloaded from the CCDC.
;
_cell_angle_alpha 90
_cell_angle_beta 104.338(5)
_cell_angle_gamma 90
_cell_formula_units_Z 2
_cell_length_a 14.5133(6)
_cell_length_b 7.4487(3)
_cell_length_c 10.7119(5)
_cell_measurement_reflns_used 1847
_cell_measurement_temperature 150(2)
_cell_measurement_theta_max 25.2524
_cell_measurement_theta_min 3.0661
_cell_volume 1121.94(9)
_computing_cell_refinement 'CrysAlisPro (Agilent Technologies, 2013)'
_computing_data_reduction 'CrysAlisPro (Agilent Technologies, 2013)'
_computing_structure_refinement 'SHELXL-2014 (Sheldrick, 2014)'
_computing_structure_solution 'SHELXS-2014 (Sheldrick, 2014)'
_diffrn_ambient_temperature 150(2)
_diffrn_detector_area_resol_mean 6.666
_diffrn_measured_fraction_theta_full 0.996
_diffrn_measured_fraction_theta_max 0.982
_diffrn_measurement_device_type 'MAR345 image plate'
_diffrn_measurement_method '111 images, \D\F 1.5\% '
_diffrn_radiation_monochromator 'Xenocs Fox3D mirror'
_diffrn_radiation_source 'Rigaku UltraX 18 rotating anode'
_diffrn_radiation_type MoK\a
_diffrn_radiation_wavelength 0.71073
_diffrn_reflns_av_R_equivalents 0.0390
_diffrn_reflns_av_unetI/netI 0.0462
_diffrn_reflns_Laue_measured_fraction_full 0.996
_diffrn_reflns_Laue_measured_fraction_max 0.982
_diffrn_reflns_limit_h_max 17
_diffrn_reflns_limit_h_min -17
_diffrn_reflns_limit_k_max 8
_diffrn_reflns_limit_k_min -9
_diffrn_reflns_limit_l_max 13
_diffrn_reflns_limit_l_min -13
_diffrn_reflns_number 4030
_diffrn_reflns_point_group_measured_fraction_full 0.973
_diffrn_reflns_point_group_measured_fraction_max 0.944
_diffrn_reflns_theta_full 25.000
_diffrn_reflns_theta_max 26.045
_diffrn_reflns_theta_min 2.897
_exptl_absorpt_coefficient_mu 1.136
_exptl_absorpt_correction_T_max 1.00000
_exptl_absorpt_correction_T_min 0.54282
_exptl_absorpt_correction_type multi-scan
_exptl_absorpt_process_details
;
CrysAlisPro, Agilent Technologies,
Empirical absorption correction using spherical harmonics,
 implemented in SCALE3 ABSPACK scaling algorithm.
;
_exptl_crystal_colour yellow
_exptl_crystal_density_diffrn 1.052
_exptl_crystal_density_method 'not measured'
_exptl_crystal_description plate
_exptl_crystal_F_000 380
_exptl_crystal_size_max 0.200
_exptl_crystal_size_mid 0.110
_exptl_crystal_size_min 0.070
_refine_diff_density_max 0.565
_refine_diff_density_min -0.339
_refine_diff_density_rms 0.076
_refine_ls_abs_structure_details
;
 Flack x determined using 722 quotients [(I+)-(I-)]/[(I+)+(I-)]
 (Parsons, Flack and Wagner, Acta Cryst. B69 (2013) 249-259).
;
_refine_ls_abs_structure_Flack 0.05(5)
_refine_ls_extinction_method none
_refine_ls_goodness_of_fit_ref 1.035
_refine_ls_hydrogen_treatment mixed
_refine_ls_matrix_type full
_refine_ls_number_parameters 115
_refine_ls_number_reflns 2093
_refine_ls_number_restraints 59
_refine_ls_restrained_S_all 1.054
_refine_ls_R_factor_all 0.0659
_refine_ls_R_factor_gt 0.0557
_refine_ls_shift/su_max 0.001
_refine_ls_shift/su_mean 0.000
_refine_ls_structure_factor_coef Fsqd
_refine_ls_weighting_details 'w=1/[\s^2^(Fo^2^)+(0.0959P)^2^+1.2554P] where P=(Fo^2^+2Fc^2^)/3'
_refine_ls_weighting_scheme calc
_refine_ls_wR_factor_gt 0.1459
_refine_ls_wR_factor_ref 0.1545
_reflns_Friedel_coverage 0.780
_reflns_Friedel_fraction_full 0.946
_reflns_Friedel_fraction_max 0.899
_reflns_number_gt 1808
_reflns_number_total 2093
_reflns_threshold_expression 'I > 2\s(I)'
_cod_data_source_file c4dt03807j1.cif
_cod_data_source_block NaMn2BH4
_cod_depositor_comments
;Adding full bibliography for 7033961--7033963.cif.

The following automatic conversions were performed:

'_atom_sites_solution_secondary' value 'diffmap' was changed to
'difmap'.

Automatic conversion script
Id: cif_fix_values 6452 2018-10-05 10:23:21Z andrius 
;
_cod_original_cell_volume 1121.96(9)
_cod_database_code 7033962
_shelx_space_group_comment
;
The symmetry employed for this shelxl refinement is uniquely defined
by the following loop, which should always be used as a source of
symmetry information in preference to the above space-group names.
They are only intended as comments.
;
_shelx_estimated_absorpt_t_min 0.805
_shelx_estimated_absorpt_t_max 0.925
_shelxl_version_number 2014-1

loop_
_space_group_symop_operation_xyz
'x, y, z'
'-x, y, -z'
'x+1/2, y+1/2, z'
'-x+1/2, y+1/2, -z'

loop_
_atom_site_label
_atom_site_type_symbol
_atom_site_fract_x
_atom_site_fract_y
_atom_site_fract_z
_atom_site_U_iso_or_equiv
_atom_site_adp_type
_atom_site_occupancy
_atom_site_site_symmetry_order
_atom_site_calc_flag
_atom_site_refinement_flags_posn
_atom_site_refinement_flags_adp
_atom_site_refinement_flags_occupancy
Mn1 Mn 0.64376(5) 0.7750(2) 0.41977(8) 0.0417(4) Uani 1 1 d . . .
Na1 Na 0.5000 0.4893(7) 0.0000 0.0705(13) Uani 1 2 d S T P
B1 B 0.7658(6) 0.5376(13) 0.4823(10) 0.052(2) Uani 1 1 d D . .
H11 H 0.780(4) 0.650(5) 0.419(4) 0.062 Uiso 1 1 d D U .
H12 H 0.6895(18) 0.546(8) 0.491(6) 0.062 Uiso 1 1 d D U .
H13 H 0.777(4) 0.403(4) 0.440(5) 0.062 Uiso 1 1 d D U .
H14 H 0.815(4) 0.550(8) 0.582(3) 0.062 Uiso 1 1 d D U .
B2 B 0.5864(8) 0.7091(17) 0.1943(11) 0.069(3) Uani 1 1 d D . .
H21 H 0.614(4) 0.620(7) 0.127(5) 0.083 Uiso 1 1 d D U .
H22 H 0.587(5) 0.633(8) 0.286(4) 0.083 Uiso 1 1 d D U .
H23 H 0.634(4) 0.831(6) 0.219(6) 0.083 Uiso 1 1 d D U .
H24 H 0.512(2) 0.753(9) 0.147(5) 0.083 Uiso 1 1 d D U .
B3 B 0.5000 0.796(3) 0.5000 0.056(3) Uani 1 2 d DS T P
H31 H 0.507(5) 0.887(9) 0.418(5) 0.067 Uiso 1 1 d D U .
H32 H 0.433(3) 0.713(9) 0.467(6) 0.067 Uiso 1 1 d D U .
O1 O 0.4047(5) 0.2750(16) 0.0622(6) 0.0899(17) Uani 1 1 d D U .
C1 C 0.4448(7) 0.303(2) 0.2903(10) 0.084(4) Uani 1 1 d D U .
H1A H 0.5122 0.2844 0.2940 0.126 Uiso 1 1 calc R U .
H1B H 0.4311 0.2598 0.3702 0.126 Uiso 1 1 calc R U .
H1C H 0.4299 0.4315 0.2800 0.126 Uiso 1 1 calc R U .
C2 C 0.3846(8) 0.2009(16) 0.1770(10) 0.093(3) Uani 1 1 d D U .
H2A H 0.4007 0.0715 0.1844 0.112 Uiso 1 1 calc R U .
H2B H 0.3162 0.2147 0.1742 0.112 Uiso 1 1 calc R U .
C3 C 0.3647(10) 0.1528(18) -0.0383(14) 0.121(5) Uani 1 1 d D U .
H3A H 0.3599 0.0330 -0.0004 0.145 Uiso 1 1 calc R U .
H3B H 0.4079 0.1420 -0.0963 0.145 Uiso 1 1 calc R U .
C4 C 0.2710(11) 0.206(2) -0.1137(16) 0.150(7) Uani 1 1 d D U .
H4A H 0.2348 0.2586 -0.0566 0.225 Uiso 1 1 calc R U .
H4B H 0.2372 0.1010 -0.1573 0.225 Uiso 1 1 calc R U .
H4C H 0.2778 0.2955 -0.1781 0.225 Uiso 1 1 calc R U .

loop_
_atom_site_aniso_label
_atom_site_aniso_U_11
_atom_site_aniso_U_22
_atom_site_aniso_U_33
_atom_site_aniso_U_23
_atom_site_aniso_U_13
_atom_site_aniso_U_12
Mn1 0.0310(5) 0.0413(5) 0.0529(6) 0.0069(7) 0.0105(3) 0.0013(7)
Na1 0.078(3) 0.056(3) 0.077(3) 0.000 0.018(3) 0.000
B1 0.041(5) 0.049(5) 0.064(6) 0.014(4) 0.011(4) 0.014(4)
B2 0.057(5) 0.088(8) 0.059(6) -0.007(5) 0.008(4) -0.005(5)
B3 0.027(4) 0.056(10) 0.087(8) 0.000 0.019(5) 0.000
O1 0.104(5) 0.092(4) 0.078(4) 0.007(6) 0.030(3) 0.001(7)
C1 0.083(6) 0.087(11) 0.092(6) -0.001(6) 0.041(5) -0.022(7)
C2 0.086(7) 0.087(7) 0.113(7) -0.006(5) 0.038(6) -0.007(5)
C3 0.135(9) 0.094(8) 0.129(8) -0.020(7) 0.024(7) -0.016(7)
C4 0.158(12) 0.123(12) 0.143(12) -0.053(10) -0.012(9) 0.014(9)

loop_
_atom_type_symbol
_atom_type_description
_atom_type_scat_dispersion_real
_atom_type_scat_dispersion_imag
_atom_type_scat_source
C C 0.0033 0.0016 'International Tables Vol C Tables 4.2.6.8 and 6.1.1.4'
H H 0.0000 0.0000 'International Tables Vol C Tables 4.2.6.8 and 6.1.1.4'
B B 0.0013 0.0007 'International Tables Vol C Tables 4.2.6.8 and 6.1.1.4'
O O 0.0106 0.0060 'International Tables Vol C Tables 4.2.6.8 and 6.1.1.4'
Na Na 0.0362 0.0249 'International Tables Vol C Tables 4.2.6.8 and 6.1.1.4'
Mn Mn 0.3368 0.7283 'International Tables Vol C Tables 4.2.6.8 and 6.1.1.4'

loop_
_geom_angle_atom_site_label_1
_geom_angle_atom_site_label_2
_geom_angle_atom_site_label_3
_geom_angle
_geom_angle_site_symmetry_1
_geom_angle_site_symmetry_3
B2 Mn1 B1 127.6(4) . 4_656
B2 Mn1 B3 104.6(3) . .
B1 Mn1 B3 102.2(4) 4_656 .
B2 Mn1 B1 99.9(4) . .
B1 Mn1 B1 100.57(6) 4_656 .
B3 Mn1 B1 124.4(4) . .
B2 Mn1 H11 90.0(14) . .
B1 Mn1 H11 87.2(13) 4_656 .
B3 Mn1 H11 151.2(6) . .
B1 Mn1 H11 27.0(3) . .
B2 Mn1 H12 102.6(19) . .
B1 Mn1 H12 116.4(16) 4_656 .
B3 Mn1 H12 99.2(9) . .
B1 Mn1 H12 26.2(6) . .
H11 Mn1 H12 52.9(6) . .
B2 Mn1 H22 26.7(7) . .
B1 Mn1 H22 154.1(9) 4_656 .
B3 Mn1 H22 93.2(19) . .
B1 Mn1 H22 87.3(18) . .
H11 Mn1 H22 89(2) . .
H12 Mn1 H22 81(2) . .
B2 Mn1 H23 28.1(4) . .
B1 Mn1 H23 99.7(5) 4_656 .
B3 Mn1 H23 119.0(17) . .
B1 Mn1 H23 105.9(18) . .
H11 Mn1 H23 85(2) . .
H12 Mn1 H23 120(2) . .
H22 Mn1 H23 54.4(9) . .
B2 Mn1 H31 89.0(17) . .
B1 Mn1 H31 95.1(19) 4_656 .
B3 Mn1 H31 27.5(4) . .
B1 Mn1 H31 151.3(7) . .
H11 Mn1 H31 178(2) . .
H12 Mn1 H31 125.2(11) . .
H22 Mn1 H31 89(3) . .
H23 Mn1 H31 95(2) . .
O1 Na1 O1 92.8(5) . 2_655
O1 Na1 B2 113.1(3) . .
O1 Na1 B2 116.3(3) 2_655 .
O1 Na1 B2 116.3(3) . 2_655
O1 Na1 B2 113.1(3) 2_655 2_655
B2 Na1 B2 105.4(6) . 2_655
O1 Na1 H21 124.3(17) . .
O1 Na1 H21 94.1(8) 2_655 .
B2 Na1 H21 23.2(7) . .
B2 Na1 H21 111.1(18) 2_655 .
O1 Na1 H24 108.3(15) . .
O1 Na1 H24 140.5(5) 2_655 .
B2 Na1 H24 24.6(3) . .
B2 Na1 H24 87.4(11) 2_655 .
H21 Na1 H24 46.4(8) . .
Mn1 B1 Mn1 163.9(4) 4_646 .
Mn1 B1 H11 134(3) 4_646 .
Mn1 B1 H11 62(3) . .
Mn1 B1 H12 116(3) 4_646 .
Mn1 B1 H12 48(3) . .
H11 B1 H12 109.7(15) . .
Mn1 B1 H13 49(3) 4_646 .
Mn1 B1 H13 134(3) . .
H11 B1 H13 110.3(15) . .
H12 B1 H13 109.1(15) . .
Mn1 B1 H14 61(3) 4_646 .
Mn1 B1 H14 116(3) . .
H11 B1 H14 109.5(15) . .
H12 B1 H14 108.9(14) . .
H13 B1 H14 109.4(15) . .
Mn1 B2 Na1 151.4(5) . .
Mn1 B2 H21 132(3) . .
Na1 B2 H21 47(3) . .
Mn1 B2 H22 46(3) . .
Na1 B2 H22 106(3) . .
H21 B2 H22 109.6(15) . .
Mn1 B2 H23 64(3) . .
Na1 B2 H23 144(3) . .
H21 B2 H23 109.2(15) . .
H22 B2 H23 108.8(15) . .
Mn1 B2 H24 117(3) . .
Na1 B2 H24 67(3) . .
H21 B2 H24 109.8(15) . .
H22 B2 H24 109.8(15) . .
H23 B2 H24 109.6(15) . .
Mn1 B3 Mn1 172.6(9) . 2_656
Mn1 B3 H31 61(4) . .
Mn1 B3 H31 124(4) 2_656 .
Mn1 B3 H32 127(4) . .
Mn1 B3 H32 48(4) 2_656 .
H31 B3 H32 108.8(18) . .
C3 O1 C2 105.6(11) . .
C3 O1 Na1 112.7(8) . .
C2 O1 Na1 140.4(6) . .
C2 C1 H1A 109.5 . .
C2 C1 H1B 109.5 . .
H1A C1 H1B 109.5 . .
C2 C1 H1C 109.5 . .
H1A C1 H1C 109.5 . .
H1B C1 H1C 109.5 . .
O1 C2 C1 107.0(8) . .
O1 C2 H2A 110.3 . .
C1 C2 H2A 110.3 . .
O1 C2 H2B 110.3 . .
C1 C2 H2B 110.3 . .
H2A C2 H2B 108.6 . .
O1 C3 C4 113.3(11) . .
O1 C3 H3A 108.9 . .
C4 C3 H3A 108.9 . .
O1 C3 H3B 108.9 . .
C4 C3 H3B 108.9 . .
H3A C3 H3B 107.7 . .
C3 C4 H4A 109.5 . .
C3 C4 H4B 109.5 . .
H4A C4 H4B 109.5 . .
C3 C4 H4C 109.5 . .
H4A C4 H4C 109.5 . .
H4B C4 H4C 109.5 . .

loop_
_geom_bond_atom_site_label_1
_geom_bond_atom_site_label_2
_geom_bond_distance
_geom_bond_site_symmetry_2
Mn1 B2 2.403(11) .
Mn1 B1 2.443(9) 4_656
Mn1 B3 2.4505(15) .
Mn1 B1 2.475(9) .
Mn1 H11 2.19(6) .
Mn1 H12 1.92(6) .
Mn1 H22 1.80(6) .
Mn1 H23 2.16(7) .
Mn1 H31 2.15(9) .
Na1 O1 2.316(10) .
Na1 O1 2.316(10) 2_655
Na1 B2 2.700(11) .
Na1 B2 2.700(11) 2_655
Na1 H21 2.10(6) .
Na1 H24 2.49(6) .
B1 H11 1.124(12) .
B1 H12 1.134(12) .
B1 H13 1.127(12) .
B1 H14 1.132(12) .
B2 H21 1.129(12) .
B2 H22 1.132(12) .
B2 H23 1.132(12) .
B2 H24 1.126(12) .
B3 H31 1.133(14) .
B3 H32 1.133(14) .
O1 C3 1.420(11) .
O1 C2 1.442(10) .
C1 C2 1.513(11) .
C1 H1A 0.9800 .
C1 H1B 0.9800 .
C1 H1C 0.9800 .
C2 H2A 0.9900 .
C2 H2B 0.9900 .
C3 C4 1.455(11) .
C3 H3A 0.9900 .
C3 H3B 0.9900 .
C4 H4A 0.9800 .
C4 H4B 0.9800 .
C4 H4C 0.9800 .

loop_
_geom_torsion_atom_site_label_1
_geom_torsion_atom_site_label_2
_geom_torsion_atom_site_label_3
_geom_torsion_atom_site_label_4
_geom_torsion
C3 O1 C2 C1 167.3(11)
Na1 O1 C2 C1 2.1(17)
C2 O1 C3 C4 97.3(16)
Na1 O1 C3 C4 -92.8(15)
